data_4034443
loop_
_publ_author_name
'Tranfi\'c Baki\'c, Marina'
'Iuliano, Veronica'
'Talotta, Carmen'
'Geremia, Silvano'
'Hickey, Neal'
'Spinella, Aldo'
'De Rosa, Margherita'
'Soriente, Annunziata'
'Gaeta, Carmine'
'Neri, Placido'

_publ_section_title
;
 Threading of Conformationally Stable Calix[6]arene Wheels Substituted at
 the Methylene Bridges.
;
_journal_issue 18
_journal_name_full 'The Journal of organic chemistry'
_journal_page_first 11922
_journal_page_last 11927
_journal_paper_doi 10.1021/acs.joc.9b01779
_journal_volume 84
_journal_year 2019
_chemical_formula_moiety 'C80 H112 O6'
_chemical_formula_sum 'C80 H112 O6'
_chemical_formula_weight 1169.69
_space_group_IT_number 14
_space_group_name_Hall '-P 2ybc'
_space_group_name_H-M_alt 'P 1 21/c 1'
_symmetry_cell_setting monoclinic
_symmetry_Int_Tables_number 14
_symmetry_space_group_name_Hall '-P 2ybc'
_symmetry_space_group_name_H-M 'P 1 21/c 1'
_atom_sites_solution_hydrogens geom
_atom_sites_solution_primary direct
_atom_sites_solution_secondary direct
_audit_conform_dict_location ftp://ftp.iucr.org/pub/cif_core.dic
_audit_conform_dict_name cif_core.dic
_audit_conform_dict_version 2.4.3
_audit_creation_date 2019-03-29T17:53:17-00:00
_audit_creation_method 'WinGX routine CIF_UPDATE'
_cell_angle_alpha 90
_cell_angle_beta 94.402(8)
_cell_angle_gamma 90
_cell_formula_units_Z 4
_cell_length_a 31.7970(17)
_cell_length_b 11.5390(10)
_cell_length_c 19.0880(18)
_cell_measurement_reflns_used 85251
_cell_measurement_temperature 293(2)
_cell_measurement_theta_max 28.79
_cell_measurement_theta_min 1.85
_cell_measurement_wavelength 0.7
_cell_volume 6982.8(10)
_computing_cell_refinement 'XDS (Kabasch, 2010)'
_computing_data_collection 'Elettra XRD1 Data Collection SW'
_computing_data_reduction XDS
_computing_molecular_graphics 'ORTEP-3 for Windows (Farrugia, 2012)'
_computing_publication_material 'WinGX publication routines (Farrugia, 2012)'
_computing_structure_refinement 'SHELXL-2014/7 (Sheldrick, 2014)'
_computing_structure_solution 'SHELXT-2014 (Sheldrick, 2014)'
_diffrn_ambient_temperature 293(2)
_diffrn_measured_fraction_theta_full 0.998
_diffrn_measured_fraction_theta_max 0.995
_diffrn_measurement_device 'Area Detector'
_diffrn_measurement_device_type 'Dectris Pilatus 2M'
_diffrn_measurement_method 'Rotating Crystal'
_diffrn_radiation_probe x-ray
_diffrn_radiation_type Synchrotron
_diffrn_radiation_wavelength 0.7
_diffrn_reflns_av_R_equivalents 0.0266
_diffrn_reflns_av_unetI/netI 0.017
_diffrn_reflns_Laue_measured_fraction_full 0.998
_diffrn_reflns_Laue_measured_fraction_max 0.995
_diffrn_reflns_limit_h_max 43
_diffrn_reflns_limit_h_min -43
_diffrn_reflns_limit_k_max 15
_diffrn_reflns_limit_k_min -15
_diffrn_reflns_limit_l_max 26
_diffrn_reflns_limit_l_min -26
_diffrn_reflns_number 118778
_diffrn_reflns_point_group_measured_fraction_full 0.998
_diffrn_reflns_point_group_measured_fraction_max 0.995
_diffrn_reflns_theta_full 24.835
_diffrn_reflns_theta_max 28.794
_diffrn_reflns_theta_min 1.85
_diffrn_standards_number 0
_exptl_absorpt_coefficient_mu 0.065
_exptl_absorpt_correction_type none
_exptl_crystal_colour Colourless
_exptl_crystal_density_diffrn 1.113
_exptl_crystal_density_method 'not measured'
_exptl_crystal_description Plate
_exptl_crystal_F_000 2560
_exptl_crystal_size_max 0.2
_exptl_crystal_size_mid 0.15
_exptl_crystal_size_min 0.05
_refine_diff_density_max 0.558
_refine_diff_density_min -0.412
_refine_diff_density_rms 0.061
_refine_ls_extinction_coef 0.0164(6)
_refine_ls_extinction_expression Fc^*^=kFc[1+0.001xFc^2^\l^3^/sin(2\q)]^-1/4^
_refine_ls_extinction_method 'SHELXL-2014/7 (Sheldrick 2014'
_refine_ls_goodness_of_fit_ref 1.017
_refine_ls_hydrogen_treatment constr
_refine_ls_matrix_type full
_refine_ls_number_constraints 0
_refine_ls_number_parameters 814
_refine_ls_number_reflns 18965
_refine_ls_number_restraints 18
_refine_ls_restrained_S_all 1.016
_refine_ls_R_factor_all 0.0585
_refine_ls_R_factor_gt 0.0535
_refine_ls_shift/su_max 0.001
_refine_ls_shift/su_mean 0
_refine_ls_structure_factor_coef Fsqd
_refine_ls_weighting_details 'w=1/[\s^2^(Fo^2^)+(0.0764P)^2^+3.4195P] where P=(Fo^2^+2Fc^2^)/3'
_refine_ls_weighting_scheme calc
_refine_ls_wR_factor_gt 0.1418
_refine_ls_wR_factor_ref 0.146
_reflns_Friedel_coverage 0
_reflns_number_gt 16895
_reflns_number_total 18965
_reflns_threshold_expression 'I > 2\s(I)'
_cod_data_source_file jo9b01779_si_003.cif
_cod_data_source_block shelx
_cod_original_sg_symbol_H-M 'P 21/c'
_cod_database_code 4034443

loop_
_symmetry_equiv_pos_as_xyz
'x, y, z'
'-x, y+1/2, -z+1/2'
'-x, -y, -z'
'x, -y-1/2, z-1/2'

loop_
_atom_site_label
_atom_site_type_symbol
_atom_site_fract_x
_atom_site_fract_y
_atom_site_fract_z
_atom_site_U_iso_or_equiv
_atom_site_adp_type
_atom_site_occupancy
_atom_site_site_symmetry_order
_atom_site_calc_flag
_atom_site_refinement_flags_posn
_atom_site_refinement_flags_adp
_atom_site_refinement_flags_occupancy
_atom_site_disorder_assembly
_atom_site_disorder_group
O1F O 0.24460(3) 0.47753(7) 0.17714(4) 0.02265(16) Uani 1 1 d . . . . .
O1A O 0.15669(3) 0.65871(8) 0.26193(4) 0.02369(17) Uani 1 1 d . . . . .
O1E O 0.32704(3) 0.69641(8) 0.25049(5) 0.02529(18) Uani 1 1 d . . . . .
O1D O 0.35236(3) 0.99629(8) 0.38051(4) 0.02401(17) Uani 1 1 d . . . . .
O1C O 0.26897(3) 1.21789(8) 0.44098(4) 0.02441(17) Uani 1 1 d . . . . .
O1B O 0.17741(3) 0.96971(9) 0.38006(5) 0.02738(19) Uani 1 1 d . . . . .
C4A C 0.13887(3) 0.72963(10) 0.20870(6) 0.0202(2) Uani 1 1 d . . . . .
C2C C 0.27326(4) 1.20011(11) 0.24988(6) 0.0232(2) Uani 1 1 d . . . . .
H2C H 0.2934 1.1973 0.217 0.028 Uiso 1 1 calc R U . . .
C3A C 0.11565(3) 0.82666(10) 0.22665(6) 0.0205(2) Uani 1 1 d . . . . .
C2F C 0.22359(4) 0.71545(10) 0.05119(6) 0.0229(2) Uani 1 1 d . . . . .
H2F H 0.2008 0.7567 0.0305 0.027 Uiso 1 1 calc R U . . .
C3C C 0.28680(4) 1.21099(10) 0.32084(6) 0.0216(2) Uani 1 1 d . . . . .
C2A C 0.09915(3) 0.89936(10) 0.17269(6) 0.0216(2) Uani 1 1 d . . . . .
H2A H 0.0845 0.9655 0.1842 0.026 Uiso 1 1 calc R U . . .
C4C C 0.25632(4) 1.21225(10) 0.36988(6) 0.0216(2) Uani 1 1 d . . . . .
C5A C 0.14587(3) 0.70446(10) 0.13852(6) 0.0204(2) Uani 1 1 d . . . . .
C4D C 0.36880(3) 1.03770(10) 0.31993(6) 0.0213(2) Uani 1 1 d . . . . .
C3E C 0.36746(4) 0.60229(10) 0.16704(6) 0.0219(2) Uani 1 1 d . . . . .
C6A C 0.12730(4) 0.77736(10) 0.08684(6) 0.0216(2) Uani 1 1 d . . . . .
H6A H 0.1305 0.7598 0.04 0.026 Uiso 1 1 calc R U . . .
C5B C 0.10630(4) 0.97464(10) 0.32419(6) 0.0221(2) Uani 1 1 d . . . . .
C5F C 0.29191(4) 0.59275(10) 0.11347(6) 0.0216(2) Uani 1 1 d . . . . .
C6D C 0.37534(4) 1.19042(10) 0.23653(6) 0.0229(2) Uani 1 1 d . . . . .
H6D H 0.3709 1.2671 0.223 0.027 Uiso 1 1 calc R U . . .
C7A C 0.10745(4) 0.84835(10) 0.30360(6) 0.0227(2) Uani 1 1 d . . . . .
H7A1 H 0.0807 0.8131 0.3127 0.027 Uiso 1 1 calc R U . . .
H7A2 H 0.1293 0.8099 0.3333 0.027 Uiso 1 1 calc R U . . .
C3F C 0.21624(4) 0.63013(10) 0.10114(6) 0.0209(2) Uani 1 1 d . . . . .
C4F C 0.25085(4) 0.56863(10) 0.13161(6) 0.0205(2) Uani 1 1 d . . . . .
C1F C 0.26387(4) 0.74071(10) 0.03141(6) 0.0223(2) Uani 1 1 d . . . . .
C4B C 0.14147(4) 1.03031(11) 0.35735(6) 0.0226(2) Uani 1 1 d . . . . .
C6F C 0.29755(4) 0.67790(10) 0.06374(6) 0.0225(2) Uani 1 1 d . . . . .
H6F H 0.3247 0.6937 0.0515 0.027 Uiso 1 1 calc R U . . .
C5D C 0.36063(3) 1.15258(10) 0.29991(6) 0.0211(2) Uani 1 1 d . . . . .
C13F C 0.14829(4) 0.52889(11) 0.05896(6) 0.0234(2) Uani 1 1 d . . . . .
H13A H 0.1445 0.5773 0.0174 0.028 Uiso 1 1 calc R U . . .
H13B H 0.1656 0.4632 0.0477 0.028 Uiso 1 1 calc R U . . .
C2E C 0.40555(4) 0.58976(10) 0.13641(6) 0.0238(2) Uani 1 1 d . . . . .
H2E H 0.4073 0.5351 0.101 0.029 Uiso 1 1 calc R U . . .
C5C C 0.21337(4) 1.20892(11) 0.34851(6) 0.0233(2) Uani 1 1 d . . . . .
C1D C 0.39651(4) 1.11653(11) 0.19290(6) 0.0238(2) Uani 1 1 d . . . . .
C7C C 0.33351(3) 1.22756(10) 0.34380(6) 0.0210(2) Uani 1 1 d . . . . .
H7C H 0.3379 1.2009 0.3926 0.025 Uiso 1 1 calc R U . . .
C1A C 0.10409(3) 0.87542(10) 0.10208(6) 0.0213(2) Uani 1 1 d . . . . .
C4E C 0.36472(4) 0.68685(10) 0.21929(6) 0.0220(2) Uani 1 1 d . . . . .
C3D C 0.39033(4) 0.96176(10) 0.27849(6) 0.0224(2) Uani 1 1 d . . . . .
C3B C 0.14026(4) 1.14863(11) 0.37271(6) 0.0236(2) Uani 1 1 d . . . . .
C6C C 0.20140(4) 1.20150(11) 0.27675(6) 0.0243(2) Uani 1 1 d . . . . .
H6C H 0.1728 1.202 0.2619 0.029 Uiso 1 1 calc R U . . .
C7F C 0.17147(3) 0.59909(10) 0.11908(6) 0.0205(2) Uani 1 1 d . . . . .
H7F H 0.1742 0.5486 0.1604 0.025 Uiso 1 1 calc R U . . .
C5E C 0.40000(4) 0.75156(10) 0.24306(6) 0.0229(2) Uani 1 1 d . . . . .
C7B C 0.17995(4) 1.20976(12) 0.40158(6) 0.0255(2) Uani 1 1 d . . . . .
H7B1 H 0.191 1.1716 0.4444 0.031 Uiso 1 1 calc R U . . .
H7B2 H 0.1733 1.2892 0.4131 0.031 Uiso 1 1 calc R U . . .
C2D C 0.40350(4) 1.00284(11) 0.21503(6) 0.0248(2) Uani 1 1 d . . . . .
H2D H 0.4174 0.9525 0.1866 0.03 Uiso 1 1 calc R U . . .
C8A C 0.08402(4) 0.94872(11) 0.04123(6) 0.0246(2) Uani 1 1 d . . . . .
C7E C 0.32980(4) 0.52667(10) 0.14569(6) 0.0233(2) Uani 1 1 d . . . . .
H7E1 H 0.3216 0.4854 0.1868 0.028 Uiso 1 1 calc R U . . .
H7E2 H 0.3381 0.4695 0.1121 0.028 Uiso 1 1 calc R U . . .
C6E C 0.43772(4) 0.73430(11) 0.21144(7) 0.0251(2) Uani 1 1 d . . . . .
H6E H 0.4614 0.7767 0.2275 0.03 Uiso 1 1 calc R U . . .
C12F C 0.24616(4) 0.51023(11) 0.25015(6) 0.0246(2) Uani 1 1 d . . . . .
H12A H 0.2737 0.5395 0.2646 0.037 Uiso 1 1 calc R U . . .
H12B H 0.2403 0.4437 0.278 0.037 Uiso 1 1 calc R U . . .
H12C H 0.2255 0.5692 0.2564 0.037 Uiso 1 1 calc R U . . .
C2B C 0.10314(4) 1.21009(11) 0.35600(6) 0.0243(2) Uani 1 1 d . . . . .
H2B H 0.1025 1.289 0.3657 0.029 Uiso 1 1 calc R U . . .
C1C C 0.23090(4) 1.19333(10) 0.22661(6) 0.0229(2) Uani 1 1 d . . . . .
C12E C 0.30301(4) 0.79985(12) 0.23399(7) 0.0288(2) Uani 1 1 d . . . . .
H12D H 0.3118 0.8599 0.2667 0.043 Uiso 1 1 calc R U . . .
H12E H 0.2736 0.7841 0.237 0.043 Uiso 1 1 calc R U . . .
H12F H 0.3077 0.8246 0.1872 0.043 Uiso 1 1 calc R U . . .
C1B C 0.06684(4) 1.15730(11) 0.32519(6) 0.0242(2) Uani 1 1 d . . . . .
C1E C 0.44116(4) 0.65597(11) 0.15677(7) 0.0248(2) Uani 1 1 d . . . . .
C14C C 0.38969(4) 1.38821(11) 0.36643(6) 0.0254(2) Uani 1 1 d . . . . .
H14A H 0.3981 1.3462 0.4092 0.031 Uiso 1 1 calc R U . . .
H14B H 0.4077 1.363 0.3305 0.031 Uiso 1 1 calc R U . . .
C6B C 0.06942(4) 1.03922(11) 0.30997(6) 0.0240(2) Uani 1 1 d . . . . .
H6B H 0.0456 1.002 0.2895 0.029 Uiso 1 1 calc R U . . .
C13C C 0.34396(4) 1.35789(11) 0.34321(6) 0.0232(2) Uani 1 1 d . . . . .
H13C H 0.3375 1.3872 0.296 0.028 Uiso 1 1 calc R U . . .
H13D H 0.3257 1.3976 0.3738 0.028 Uiso 1 1 calc R U . . .
C12C C 0.27495(4) 1.10410(13) 0.47133(7) 0.0306(3) Uani 1 1 d . . . . .
H12G H 0.2483 1.0647 0.4701 0.046 Uiso 1 1 calc R U . . .
H12H H 0.2864 1.1112 0.5191 0.046 Uiso 1 1 calc R U . . .
H12I H 0.2941 1.0607 0.4449 0.046 Uiso 1 1 calc R U . . .
C7D C 0.39835(4) 0.83734(10) 0.30232(6) 0.0247(2) Uani 1 1 d . . . . .
H7D1 H 0.4249 0.8344 0.331 0.03 Uiso 1 1 calc R U . . .
H7D2 H 0.3762 0.8141 0.3317 0.03 Uiso 1 1 calc R U . . .
C8F C 0.27273(4) 0.83451(11) -0.02248(6) 0.0252(2) Uani 1 1 d . . . . .
C8B C 0.02598(4) 1.22402(12) 0.30518(7) 0.0285(2) Uani 1 1 d . . . . .
C12B C 0.20299(4) 0.92378(12) 0.32762(7) 0.0294(3) Uani 1 1 d . . . . .
H12J H 0.1889 0.9351 0.2818 0.044 Uiso 1 1 calc R U . . .
H12K H 0.2075 0.8425 0.3357 0.044 Uiso 1 1 calc R U . . .
H12L H 0.2297 0.9631 0.3303 0.044 Uiso 1 1 calc R U . . .
C14F C 0.10523(4) 0.48498(11) 0.07809(6) 0.0254(2) Uani 1 1 d . . . . .
H14C H 0.1092 0.4373 0.1199 0.03 Uiso 1 1 calc R U . . .
H14D H 0.0881 0.5509 0.0893 0.03 Uiso 1 1 calc R U . . .
C8C C 0.21654(4) 1.16905(11) 0.14950(6) 0.0250(2) Uani 1 1 d . . . . .
C9F C 0.23243(4) 0.88943(13) -0.05632(7) 0.0333(3) Uani 1 1 d . . . . .
H9F1 H 0.215 0.8305 -0.0791 0.05 Uiso 1 1 calc R U . . .
H9F2 H 0.2396 0.946 -0.0903 0.05 Uiso 1 1 calc R U . . .
H9F3 H 0.2174 0.9264 -0.0208 0.05 Uiso 1 1 calc R U . . .
C12D C 0.38169(5) 0.99566(13) 0.44052(6) 0.0312(3) Uani 1 1 d . . . . .
H12M H 0.4051 0.9465 0.4318 0.047 Uiso 1 1 calc R U . . .
H12N H 0.3682 0.967 0.4803 0.047 Uiso 1 1 calc R U . . .
H12O H 0.3916 1.0731 0.45 0.047 Uiso 1 1 calc R U . . .
C11F C 0.29732(5) 0.78141(13) -0.08088(7) 0.0328(3) Uani 1 1 d . . . . .
H11A H 0.2813 0.7191 -0.1029 0.049 Uiso 1 1 calc R U . . .
H11B H 0.3239 0.7522 -0.061 0.049 Uiso 1 1 calc R U . . .
H11C H 0.3022 0.8397 -0.1152 0.049 Uiso 1 1 calc R U . . .
C10C C 0.20886(5) 1.03807(12) 0.14128(7) 0.0310(3) Uani 1 1 d . . . . .
H10A H 0.202 1.0201 0.0926 0.046 Uiso 1 1 calc R U . . .
H10B H 0.1859 1.0155 0.1682 0.046 Uiso 1 1 calc R U . . .
H10C H 0.2339 0.9968 0.1578 0.046 Uiso 1 1 calc R U . . .
C12A C 0.12919(5) 0.56936(12) 0.28288(7) 0.0323(3) Uani 1 1 d . . . . .
H12P H 0.1053 0.6036 0.3027 0.049 Uiso 1 1 calc R U . . .
H12Q H 0.1441 0.5208 0.3173 0.049 Uiso 1 1 calc R U . . .
H12R H 0.1198 0.5237 0.2427 0.049 Uiso 1 1 calc R U . . .
C9A C 0.06303(5) 1.05811(13) 0.06721(7) 0.0329(3) Uani 1 1 d . . . . .
H9A1 H 0.0405 1.0368 0.0953 0.049 Uiso 1 1 calc R U . . .
H9A2 H 0.052 1.103 0.0276 0.049 Uiso 1 1 calc R U . . .
H9A3 H 0.0835 1.1032 0.095 0.049 Uiso 1 1 calc R U . . .
C15F C 0.08151(4) 0.41486(13) 0.02020(7) 0.0310(3) Uani 1 1 d . . . . .
H15A H 0.0982 0.3475 0.0097 0.037 Uiso 1 1 calc R U . . .
H15B H 0.0778 0.4617 -0.022 0.037 Uiso 1 1 calc R U . . .
C10A C 0.11741(4) 0.98638(13) -0.00823(7) 0.0313(3) Uani 1 1 d . . . . .
H10D H 0.1384 1.033 0.0173 0.047 Uiso 1 1 calc R U . . .
H10E H 0.1042 1.0307 -0.0464 0.047 Uiso 1 1 calc R U . . .
H10F H 0.1305 0.919 -0.0265 0.047 Uiso 1 1 calc R U . . .
C10F C 0.29976(5) 0.93017(12) 0.01485(7) 0.0317(3) Uani 1 1 d . . . . .
H10G H 0.305 0.9902 -0.0182 0.048 Uiso 1 1 calc R U . . .
H10H H 0.3261 0.8978 0.0336 0.048 Uiso 1 1 calc R U . . .
H10I H 0.285 0.9621 0.0524 0.048 Uiso 1 1 calc R U . . .
C8D C 0.41040(5) 1.16114(12) 0.12264(7) 0.0311(3) Uani 1 1 d . . . . .
C15C C 0.39644(5) 1.51709(12) 0.37940(8) 0.0333(3) Uani 1 1 d . . . . .
H15C H 0.3829 1.5391 0.4212 0.04 Uiso 1 1 calc R U . . .
H15D H 0.383 1.5599 0.3401 0.04 Uiso 1 1 calc R U . . .
C11A C 0.05060(4) 0.87520(14) -0.00055(8) 0.0346(3) Uani 1 1 d . . . . .
H11D H 0.0636 0.807 -0.018 0.052 Uiso 1 1 calc R U . . .
H11E H 0.0382 0.9196 -0.0393 0.052 Uiso 1 1 calc R U . . .
H11F H 0.0291 0.8529 0.0295 0.052 Uiso 1 1 calc R U . . .
C11C C 0.17575(5) 1.23535(14) 0.12761(7) 0.0364(3) Uani 1 1 d . . . . .
H11G H 0.1798 1.3163 0.1376 0.055 Uiso 1 1 calc R U . . .
H11H H 0.1532 1.2061 0.1533 0.055 Uiso 1 1 calc R U . . .
H11I H 0.1687 1.2251 0.0782 0.055 Uiso 1 1 calc R U . . .
C9C C 0.24985(5) 1.20594(13) 0.10080(7) 0.0341(3) Uani 1 1 d . . . . .
H9C1 H 0.2568 1.2861 0.1088 0.051 Uiso 1 1 calc R U . . .
H9C2 H 0.2391 1.1955 0.0528 0.051 Uiso 1 1 calc R U . . .
H9C3 H 0.2747 1.1595 0.11 0.051 Uiso 1 1 calc R U . . .
C16F C 0.03838(5) 0.37521(13) 0.04091(8) 0.0354(3) Uani 1 1 d . . . . .
H16A H 0.042 0.3257 0.0813 0.053 Uiso 1 1 calc R U . . .
H16B H 0.0242 0.3334 0.0026 0.053 Uiso 1 1 calc R U . . .
H16C H 0.0219 0.4416 0.0518 0.053 Uiso 1 1 calc R U . . .
C11B C -0.01209(4) 1.16059(14) 0.33291(9) 0.0378(3) Uani 1 1 d . . . . .
H11J H -0.0077 1.152 0.383 0.057 Uiso 1 1 calc R U . . .
H11K H -0.015 1.0855 0.3114 0.057 Uiso 1 1 calc R U . . .
H11L H -0.0373 1.2048 0.3216 0.057 Uiso 1 1 calc R U . . .
C9B C 0.02720(5) 1.34716(13) 0.33492(10) 0.0406(3) Uani 1 1 d . . . . .
H9B1 H 0.0326 1.3441 0.3851 0.061 Uiso 1 1 calc R U . . .
H9B2 H 0.0006 1.3844 0.3233 0.061 Uiso 1 1 calc R U . . .
H9B3 H 0.0492 1.3903 0.3151 0.061 Uiso 1 1 calc R U . . .
C16C C 0.44274(5) 1.55131(14) 0.38870(9) 0.0397(3) Uani 1 1 d . . . . .
H16D H 0.4568 1.505 0.4251 0.06 Uiso 1 1 calc R U . . .
H16E H 0.445 1.6317 0.4013 0.06 Uiso 1 1 calc R U . . .
H16F H 0.4556 1.5388 0.3455 0.06 Uiso 1 1 calc R U . . .
C9D C 0.43135(5) 1.06655(14) 0.08103(7) 0.0363(3) Uani 1 1 d . . . . .
H9D1 H 0.4393 1.0981 0.0374 0.054 Uiso 1 1 calc R U . . .
H9D2 H 0.4119 1.0038 0.0717 0.054 Uiso 1 1 calc R U . . .
H9D3 H 0.456 1.0385 0.1079 0.054 Uiso 1 1 calc R U . . .
C8E C 0.48208(4) 0.64491(13) 0.11985(8) 0.0340(3) Uani 1 1 d . . . . .
C10D C 0.37130(6) 1.20462(16) 0.07661(8) 0.0448(4) Uani 1 1 d . . . . .
H10J H 0.3576 1.265 0.101 0.067 Uiso 1 1 calc R U . . .
H10K H 0.352 1.1415 0.0673 0.067 Uiso 1 1 calc R U . . .
H10L H 0.3801 1.2343 0.033 0.067 Uiso 1 1 calc R U . . .
C10B C 0.02005(6) 1.2318(2) 0.22468(9) 0.0565(5) Uani 1 1 d . . . . .
H10M H -0.0047 1.2766 0.2113 0.085 Uiso 1 1 calc R U . . .
H10N H 0.0169 1.1552 0.2053 0.085 Uiso 1 1 calc R U . . .
H10O H 0.0443 1.2682 0.2072 0.085 Uiso 1 1 calc R U . . .
C11D C 0.44144(7) 1.25987(17) 0.13597(10) 0.0519(5) Uani 1 1 d . . . . .
H11M H 0.4287 1.3198 0.1621 0.078 Uiso 1 1 calc R U . . .
H11N H 0.449 1.2906 0.0919 0.078 Uiso 1 1 calc R U . . .
H11O H 0.4663 1.2318 0.1623 0.078 Uiso 1 1 calc R U . . .
C9E C 0.49365(10) 0.5208(2) 0.1096(3) 0.116(2) Uani 0.8 1 d . U P A 1
H9E1 H 0.5194 0.5168 0.0865 0.174 Uiso 0.8 1 calc R U P A 1
H9E2 H 0.4715 0.4829 0.0813 0.174 Uiso 0.8 1 calc R U P A 1
H9E3 H 0.4975 0.4831 0.1545 0.174 Uiso 0.8 1 calc R U P A 1
C10E C 0.47485(9) 0.7038(4) 0.04773(15) 0.0788(10) Uani 0.8 1 d . U P A 1
H10P H 0.5009 0.7061 0.0255 0.118 Uiso 0.8 1 calc R U P A 1
H10Q H 0.4648 0.7813 0.0537 0.118 Uiso 0.8 1 calc R U P A 1
H10R H 0.4543 0.6607 0.0189 0.118 Uiso 0.8 1 calc R U P A 1
C11E C 0.51922(7) 0.7049(3) 0.15766(18) 0.0729(9) Uani 0.8 1 d . U P A 1
H11P H 0.5255 0.6693 0.2027 0.109 Uiso 0.8 1 calc R U P A 1
H11Q H 0.5126 0.7852 0.164 0.109 Uiso 0.8 1 calc R U P A 1
H11R H 0.5433 0.6985 0.1304 0.109 Uiso 0.8 1 calc R U P A 1
C13E C 0.4770(3) 0.5774(7) 0.0537(4) 0.0374(15) Uiso 0.2 1 d . . P A 2
H13E H 0.4672 0.5009 0.0635 0.056 Uiso 0.2 1 calc R U P A 2
H13F H 0.4569 0.6153 0.0213 0.056 Uiso 0.2 1 calc R U P A 2
H13G H 0.5037 0.5723 0.0335 0.056 Uiso 0.2 1 calc R U P A 2
C14E C 0.4974(3) 0.7629(9) 0.1013(6) 0.053(2) Uiso 0.2 1 d . . P A 2
H14E H 0.5011 0.8094 0.143 0.08 Uiso 0.2 1 calc R U P A 2
H14F H 0.5239 0.7559 0.0806 0.08 Uiso 0.2 1 calc R U P A 2
H14G H 0.4771 0.7989 0.0684 0.08 Uiso 0.2 1 calc R U P A 2
C15E C 0.5113(4) 0.5790(10) 0.1743(6) 0.060(2) Uiso 0.2 1 d . . P A 2
H15E H 0.5146 0.6229 0.2171 0.09 Uiso 0.2 1 calc R U P A 2
H15F H 0.4992 0.5048 0.1835 0.09 Uiso 0.2 1 calc R U P A 2
H15G H 0.5384 0.5682 0.1562 0.09 Uiso 0.2 1 calc R U P A 2

loop_
_atom_site_aniso_label
_atom_site_aniso_U_11
_atom_site_aniso_U_22
_atom_site_aniso_U_33
_atom_site_aniso_U_23
_atom_site_aniso_U_13
_atom_site_aniso_U_12
O1F 0.0254(4) 0.0206(4) 0.0221(4) 0.0010(3) 0.0027(3) -0.0011(3)
O1A 0.0264(4) 0.0256(4) 0.0192(4) 0.0040(3) 0.0030(3) 0.0037(3)
O1E 0.0242(4) 0.0263(4) 0.0266(4) -0.0009(3) 0.0092(3) 0.0013(3)
O1D 0.0265(4) 0.0278(4) 0.0183(4) 0.0012(3) 0.0056(3) -0.0030(3)
O1C 0.0264(4) 0.0317(4) 0.0153(4) -0.0023(3) 0.0029(3) 0.0007(3)
O1B 0.0218(4) 0.0370(5) 0.0235(4) -0.0008(3) 0.0022(3) 0.0079(3)
C4A 0.0192(5) 0.0230(5) 0.0187(5) 0.0020(4) 0.0026(4) 0.0002(4)
C2C 0.0247(5) 0.0268(5) 0.0186(5) -0.0003(4) 0.0053(4) 0.0002(4)
C3A 0.0189(5) 0.0236(5) 0.0194(5) -0.0004(4) 0.0035(4) -0.0010(4)
C2F 0.0227(5) 0.0257(5) 0.0203(5) 0.0004(4) 0.0029(4) 0.0007(4)
C3C 0.0222(5) 0.0238(5) 0.0191(5) -0.0012(4) 0.0038(4) 0.0003(4)
C2A 0.0190(5) 0.0234(5) 0.0226(5) 0.0003(4) 0.0028(4) 0.0007(4)
C4C 0.0244(5) 0.0246(5) 0.0161(5) -0.0024(4) 0.0036(4) -0.0005(4)
C5A 0.0189(5) 0.0223(5) 0.0204(5) -0.0002(4) 0.0033(4) -0.0009(4)
C4D 0.0204(5) 0.0257(5) 0.0181(5) -0.0007(4) 0.0039(4) -0.0027(4)
C3E 0.0212(5) 0.0217(5) 0.0229(5) 0.0007(4) 0.0025(4) 0.0017(4)
C6A 0.0207(5) 0.0257(5) 0.0185(5) 0.0000(4) 0.0025(4) -0.0016(4)
C5B 0.0222(5) 0.0264(5) 0.0185(5) -0.0005(4) 0.0057(4) 0.0020(4)
C5F 0.0217(5) 0.0218(5) 0.0214(5) -0.0035(4) 0.0026(4) 0.0006(4)
C6D 0.0248(5) 0.0232(5) 0.0213(5) 0.0005(4) 0.0057(4) 0.0006(4)
C7A 0.0236(5) 0.0256(5) 0.0195(5) 0.0003(4) 0.0051(4) 0.0016(4)
C3F 0.0213(5) 0.0226(5) 0.0191(5) -0.0023(4) 0.0042(4) -0.0007(4)
C4F 0.0229(5) 0.0199(5) 0.0189(5) -0.0022(4) 0.0031(4) -0.0007(4)
C1F 0.0244(5) 0.0244(5) 0.0185(5) -0.0014(4) 0.0049(4) -0.0005(4)
C4B 0.0193(5) 0.0306(6) 0.0183(5) 0.0002(4) 0.0047(4) 0.0036(4)
C6F 0.0208(5) 0.0258(5) 0.0214(5) -0.0027(4) 0.0050(4) -0.0015(4)
C5D 0.0194(5) 0.0253(5) 0.0188(5) -0.0024(4) 0.0034(4) -0.0002(4)
C13F 0.0240(5) 0.0252(5) 0.0215(5) -0.0030(4) 0.0051(4) -0.0015(4)
C2E 0.0229(5) 0.0234(5) 0.0254(5) -0.0020(4) 0.0044(4) 0.0020(4)
C5C 0.0237(5) 0.0272(6) 0.0197(5) -0.0030(4) 0.0053(4) -0.0013(4)
C1D 0.0253(5) 0.0260(6) 0.0210(5) 0.0005(4) 0.0072(4) 0.0008(4)
C7C 0.0204(5) 0.0256(5) 0.0173(5) -0.0014(4) 0.0036(4) 0.0005(4)
C1A 0.0183(5) 0.0244(5) 0.0213(5) 0.0026(4) 0.0016(4) -0.0011(4)
C4E 0.0217(5) 0.0237(5) 0.0210(5) 0.0014(4) 0.0048(4) 0.0022(4)
C3D 0.0238(5) 0.0228(5) 0.0210(5) -0.0011(4) 0.0033(4) -0.0005(4)
C3B 0.0215(5) 0.0312(6) 0.0189(5) -0.0023(4) 0.0066(4) 0.0001(4)
C6C 0.0218(5) 0.0300(6) 0.0210(5) -0.0019(4) 0.0020(4) -0.0014(4)
C7F 0.0209(5) 0.0220(5) 0.0190(5) 0.0000(4) 0.0039(4) 0.0006(4)
C5E 0.0264(5) 0.0209(5) 0.0215(5) -0.0001(4) 0.0029(4) 0.0009(4)
C7B 0.0223(5) 0.0343(6) 0.0203(5) -0.0053(4) 0.0057(4) -0.0011(4)
C2D 0.0274(5) 0.0252(6) 0.0226(5) -0.0019(4) 0.0074(4) 0.0019(4)
C8A 0.0213(5) 0.0297(6) 0.0225(5) 0.0046(4) -0.0004(4) 0.0015(4)
C7E 0.0224(5) 0.0216(5) 0.0261(5) -0.0019(4) 0.0026(4) 0.0013(4)
C6E 0.0223(5) 0.0234(5) 0.0296(6) -0.0004(4) 0.0023(4) -0.0002(4)
C12F 0.0254(5) 0.0270(6) 0.0215(5) 0.0020(4) 0.0029(4) 0.0005(4)
C2B 0.0242(5) 0.0271(6) 0.0224(5) -0.0020(4) 0.0074(4) 0.0013(4)
C1C 0.0267(5) 0.0239(5) 0.0182(5) -0.0003(4) 0.0029(4) -0.0006(4)
C12E 0.0257(6) 0.0298(6) 0.0315(6) -0.0038(5) 0.0068(5) 0.0045(5)
C1B 0.0220(5) 0.0298(6) 0.0214(5) -0.0005(4) 0.0063(4) 0.0035(4)
C1E 0.0212(5) 0.0236(5) 0.0303(6) 0.0000(4) 0.0056(4) 0.0025(4)
C14C 0.0246(5) 0.0262(6) 0.0253(5) -0.0002(4) 0.0008(4) -0.0005(4)
C6B 0.0198(5) 0.0303(6) 0.0223(5) -0.0021(4) 0.0039(4) 0.0012(4)
C13C 0.0232(5) 0.0254(5) 0.0213(5) -0.0029(4) 0.0030(4) 0.0013(4)
C12C 0.0331(6) 0.0382(7) 0.0214(5) 0.0044(5) 0.0070(5) 0.0064(5)
C7D 0.0305(6) 0.0217(5) 0.0219(5) -0.0007(4) 0.0030(4) -0.0003(4)
C8F 0.0274(5) 0.0282(6) 0.0207(5) 0.0023(4) 0.0072(4) -0.0007(4)
C8B 0.0246(5) 0.0334(6) 0.0278(6) -0.0008(5) 0.0047(4) 0.0084(5)
C12B 0.0234(5) 0.0329(6) 0.0327(6) -0.0014(5) 0.0073(5) 0.0057(5)
C14F 0.0245(5) 0.0280(6) 0.0241(5) -0.0033(4) 0.0046(4) -0.0023(4)
C8C 0.0286(6) 0.0274(6) 0.0188(5) -0.0003(4) 0.0011(4) -0.0013(4)
C9F 0.0332(6) 0.0394(7) 0.0281(6) 0.0109(5) 0.0068(5) 0.0027(5)
C12D 0.0373(7) 0.0371(7) 0.0193(5) 0.0017(5) 0.0019(5) 0.0009(5)
C11F 0.0373(7) 0.0390(7) 0.0236(6) -0.0008(5) 0.0122(5) -0.0016(5)
C10C 0.0388(7) 0.0298(6) 0.0241(6) -0.0027(5) 0.0006(5) -0.0040(5)
C12A 0.0418(7) 0.0289(6) 0.0274(6) 0.0066(5) 0.0098(5) -0.0005(5)
C9A 0.0339(6) 0.0340(7) 0.0305(6) 0.0061(5) 0.0007(5) 0.0101(5)
C15F 0.0323(6) 0.0353(7) 0.0256(6) -0.0040(5) 0.0028(5) -0.0083(5)
C10A 0.0281(6) 0.0384(7) 0.0274(6) 0.0112(5) 0.0025(5) 0.0026(5)
C10F 0.0378(7) 0.0275(6) 0.0304(6) 0.0019(5) 0.0071(5) -0.0052(5)
C8D 0.0426(7) 0.0288(6) 0.0240(5) 0.0021(5) 0.0154(5) 0.0039(5)
C15C 0.0324(6) 0.0278(6) 0.0389(7) -0.0002(5) -0.0018(5) -0.0025(5)
C11A 0.0287(6) 0.0412(7) 0.0325(6) 0.0036(6) -0.0073(5) -0.0026(5)
C11C 0.0413(7) 0.0415(8) 0.0250(6) -0.0020(5) -0.0064(5) 0.0089(6)
C9C 0.0443(8) 0.0403(7) 0.0181(5) -0.0011(5) 0.0058(5) -0.0085(6)
C16F 0.0337(7) 0.0358(7) 0.0364(7) -0.0014(6) -0.0002(5) -0.0093(5)
C11B 0.0209(6) 0.0391(7) 0.0539(9) -0.0026(6) 0.0051(5) 0.0047(5)
C9B 0.0303(7) 0.0326(7) 0.0594(10) -0.0012(7) 0.0073(6) 0.0082(5)
C16C 0.0367(7) 0.0372(7) 0.0444(8) 0.0056(6) -0.0022(6) -0.0105(6)
C9D 0.0447(8) 0.0393(7) 0.0269(6) 0.0026(5) 0.0162(5) 0.0104(6)
C8E 0.0228(6) 0.0327(7) 0.0479(8) -0.0081(6) 0.0124(5) -0.0008(5)
C10D 0.0615(10) 0.0469(9) 0.0279(7) 0.0086(6) 0.0163(7) 0.0212(8)
C10B 0.0523(10) 0.0877(14) 0.0295(7) 0.0044(8) 0.0026(7) 0.0404(10)
C11D 0.0701(12) 0.0471(9) 0.0423(8) -0.0030(7) 0.0295(8) -0.0206(8)
C9E 0.0589(16) 0.0361(12) 0.266(6) -0.029(2) 0.100(3) -0.0052(12)
C10E 0.0533(15) 0.133(3) 0.0541(15) 0.0124(17) 0.0302(12) -0.0031(17)
C11E 0.0238(9) 0.102(2) 0.095(2) -0.0438(18) 0.0200(11) -0.0143(11)

loop_
_atom_type_symbol
_atom_type_description
_atom_type_scat_dispersion_real
_atom_type_scat_dispersion_imag
_atom_type_scat_source
C C 0.003 0.0016 'International Tables Vol C Tables 4.2.6.8 and 6.1.1.4'
O O 0.0105 0.0059 'International Tables Vol C Tables 4.2.6.8 and 6.1.1.4'
H H 0 0 'International Tables Vol C Tables 4.2.6.8 and 6.1.1.4'

loop_
_geom_angle_atom_site_label_1
_geom_angle_atom_site_label_2
_geom_angle_atom_site_label_3
_geom_angle
C4F O1F C12F 114.29(9)
C4A O1A C12A 113.91(10)
C4E O1E C12E 115.79(9)
C4D O1D C12D 114.01(9)
C4C O1C C12C 111.71(9)
C4B O1B C12B 117.82(9)
O1A C4A C3A 119.03(10)
O1A C4A C5A 119.30(10)
C3A C4A C5A 121.63(10)
C1C C2C C3C 122.37(10)
C1C C2C H2C 118.8
C3C C2C H2C 118.8
C4A C3A C2A 118.37(10)
C4A C3A C7A 119.86(10)
C2A C3A C7A 121.73(10)
C1F C2F C3F 122.38(11)
C1F C2F H2F 118.8
C3F C2F H2F 118.8
C2C C3C C4C 118.22(11)
C2C C3C C7C 120.68(10)
C4C C3C C7C 121.02(10)
C1A C2A C3A 121.89(11)
C1A C2A H2A 119.1
C3A C2A H2A 119.1
O1C C4C C5C 119.42(10)
O1C C4C C3C 119.43(10)
C5C C4C C3C 121.14(10)
C6A C5A C4A 117.44(10)
C6A C5A C7F 120.96(10)
C4A C5A C7F 121.56(10)
O1D C4D C3D 119.23(11)
O1D C4D C5D 118.65(10)
C3D C4D C5D 121.98(10)
C2E C3E C4E 118.30(11)
C2E C3E C7E 121.56(10)
C4E C3E C7E 120.13(10)
C5A C6A C1A 123.02(10)
C5A C6A H6A 118.5
C1A C6A H6A 118.5
C6B C5B C4B 118.21(11)
C6B C5B C7A 120.02(11)
C4B C5B C7A 121.77(10)
C6F C5F C4F 118.73(11)
C6F C5F C7E 119.56(10)
C4F C5F C7E 121.69(10)
C1D C6D C5D 122.13(11)
C1D C6D H6D 118.9
C5D C6D H6D 118.9
C5B C7A C3A 114.61(9)
C5B C7A H7A1 108.6
C3A C7A H7A1 108.6
C5B C7A H7A2 108.6
C3A C7A H7A2 108.6
H7A1 C7A H7A2 107.6
C4F C3F C2F 118.18(10)
C4F C3F C7F 120.23(10)
C2F C3F C7F 121.49(10)
O1F C4F C3F 119.93(10)
O1F C4F C5F 119.03(10)
C3F C4F C5F 120.92(10)
C2F C1F C6F 117.46(11)
C2F C1F C8F 123.31(11)
C6F C1F C8F 119.23(10)
O1B C4B C3B 117.66(11)
O1B C4B C5B 121.56(11)
C3B C4B C5B 120.65(11)
C5F C6F C1F 122.33(11)
C5F C6F H6F 118.8
C1F C6F H6F 118.8
C4D C5D C6D 117.67(10)
C4D C5D C7C 119.40(10)
C6D C5D C7C 122.73(11)
C14F C13F C7F 112.39(9)
C14F C13F H13A 109.1
C7F C13F H13A 109.1
C14F C13F H13B 109.1
C7F C13F H13B 109.1
H13A C13F H13B 107.9
C3E C2E C1E 122.64(11)
C3E C2E H2E 118.7
C1E C2E H2E 118.7
C4C C5C C6C 118.40(10)
C4C C5C C7B 121.49(10)
C6C C5C C7B 120.09(11)
C2D C1D C6D 117.82(10)
C2D C1D C8D 122.17(11)
C6D C1D C8D 120.00(11)
C5D C7C C3C 110.56(9)
C5D C7C C13C 114.85(9)
C3C C7C C13C 108.99(9)
C5D C7C H7C 107.4
C3C C7C H7C 107.4
C13C C7C H7C 107.4
C6A C1A C2A 117.56(10)
C6A C1A C8A 119.03(10)
C2A C1A C8A 123.37(11)
O1E C4E C5E 121.29(10)
O1E C4E C3E 117.69(10)
C5E C4E C3E 120.78(10)
C2D C3D C4D 118.18(11)
C2D C3D C7D 121.72(10)
C4D C3D C7D 120.10(10)
C2B C3B C4B 119.06(11)
C2B C3B C7B 120.99(11)
C4B C3B C7B 119.77(11)
C1C C6C C5C 122.06(11)
C1C C6C H6C 119
C5C C6C H6C 119
C5A C7F C3F 112.99(9)
C5A C7F C13F 111.45(9)
C3F C7F C13F 110.79(9)
C5A C7F H7F 107.1
C3F C7F H7F 107.1
C13F C7F H7F 107.1
C4E C5E C6E 118.60(11)
C4E C5E C7D 121.50(11)
C6E C5E C7D 119.88(11)
C3B C7B C5C 111.09(9)
C3B C7B H7B1 109.4
C5C C7B H7B1 109.4
C3B C7B H7B2 109.4
C5C C7B H7B2 109.4
H7B1 C7B H7B2 108
C1D C2D C3D 122.19(11)
C1D C2D H2D 118.9
C3D C2D H2D 118.9
C9A C8A C11A 108.85(11)
C9A C8A C1A 112.09(10)
C11A C8A C1A 108.64(10)
C9A C8A C10A 107.78(11)
C11A C8A C10A 108.69(11)
C1A C8A C10A 110.72(10)
C3E C7E C5F 114.04(10)
C3E C7E H7E1 108.7
C5F C7E H7E1 108.7
C3E C7E H7E2 108.7
C5F C7E H7E2 108.7
H7E1 C7E H7E2 107.6
C1E C6E C5E 122.42(11)
C1E C6E H6E 118.8
C5E C6E H6E 118.8
O1F C12F H12A 109.5
O1F C12F H12B 109.5
H12A C12F H12B 109.5
O1F C12F H12C 109.5
H12A C12F H12C 109.5
H12B C12F H12C 109.5
C3B C2B C1B 122.25(12)
C3B C2B H2B 118.9
C1B C2B H2B 118.9
C2C C1C C6C 117.65(10)
C2C C1C C8C 121.86(10)
C6C C1C C8C 120.34(11)
O1E C12E H12D 109.5
O1E C12E H12E 109.5
H12D C12E H12E 109.5
O1E C12E H12F 109.5
H12D C12E H12F 109.5
H12E C12E H12F 109.5
C2B C1B C6B 116.98(11)
C2B C1B C8B 122.94(11)
C6B C1B C8B 120.02(11)
C6E C1E C2E 117.10(11)
C6E C1E C8E 121.18(11)
C2E C1E C8E 121.72(11)
C15C C14C C13C 112.99(10)
C15C C14C H14A 109
C13C C14C H14A 109
C15C C14C H14B 109
C13C C14C H14B 109
H14A C14C H14B 107.8
C1B C6B C5B 122.78(11)
C1B C6B H6B 118.6
C5B C6B H6B 118.6
C14C C13C C7C 114.99(10)
C14C C13C H13C 108.5
C7C C13C H13C 108.5
C14C C13C H13D 108.5
C7C C13C H13D 108.5
H13C C13C H13D 107.5
O1C C12C H12G 109.5
O1C C12C H12H 109.5
H12G C12C H12H 109.5
O1C C12C H12I 109.5
H12G C12C H12I 109.5
H12H C12C H12I 109.5
C5E C7D C3D 114.20(10)
C5E C7D H7D1 108.7
C3D C7D H7D1 108.7
C5E C7D H7D2 108.7
C3D C7D H7D2 108.7
H7D1 C7D H7D2 107.6
C9F C8F C1F 112.63(10)
C9F C8F C11F 108.39(11)
C1F C8F C11F 109.57(11)
C9F C8F C10F 108.58(11)
C1F C8F C10F 108.67(10)
C11F C8F C10F 108.94(11)
C9B C8B C1B 112.16(11)
C9B C8B C10B 108.36(14)
C1B C8B C10B 108.36(11)
C9B C8B C11B 108.16(11)
C1B C8B C11B 110.40(11)
C10B C8B C11B 109.35(14)
O1B C12B H12J 109.5
O1B C12B H12K 109.5
H12J C12B H12K 109.5
O1B C12B H12L 109.5
H12J C12B H12L 109.5
H12K C12B H12L 109.5
C15F C14F C13F 113.92(10)
C15F C14F H14C 108.8
C13F C14F H14C 108.8
C15F C14F H14D 108.8
C13F C14F H14D 108.8
H14C C14F H14D 107.7
C9C C8C C1C 111.42(10)
C9C C8C C11C 107.89(11)
C1C C8C C11C 110.68(10)
C9C C8C C10C 108.97(11)
C1C C8C C10C 108.11(10)
C11C C8C C10C 109.74(11)
C8F C9F H9F1 109.5
C8F C9F H9F2 109.5
H9F1 C9F H9F2 109.5
C8F C9F H9F3 109.5
H9F1 C9F H9F3 109.5
H9F2 C9F H9F3 109.5
O1D C12D H12M 109.5
O1D C12D H12N 109.5
H12M C12D H12N 109.5
O1D C12D H12O 109.5
H12M C12D H12O 109.5
H12N C12D H12O 109.5
C8F C11F H11A 109.5
C8F C11F H11B 109.5
H11A C11F H11B 109.5
C8F C11F H11C 109.5
H11A C11F H11C 109.5
H11B C11F H11C 109.5
C8C C10C H10A 109.5
C8C C10C H10B 109.5
H10A C10C H10B 109.5
C8C C10C H10C 109.5
H10A C10C H10C 109.5
H10B C10C H10C 109.5
O1A C12A H12P 109.5
O1A C12A H12Q 109.5
H12P C12A H12Q 109.5
O1A C12A H12R 109.5
H12P C12A H12R 109.5
H12Q C12A H12R 109.5
C8A C9A H9A1 109.5
C8A C9A H9A2 109.5
H9A1 C9A H9A2 109.5
C8A C9A H9A3 109.5
H9A1 C9A H9A3 109.5
H9A2 C9A H9A3 109.5
C14F C15F C16F 112.10(11)
C14F C15F H15A 109.2
C16F C15F H15A 109.2
C14F C15F H15B 109.2
C16F C15F H15B 109.2
H15A C15F H15B 107.9
C8A C10A H10D 109.5
C8A C10A H10E 109.5
H10D C10A H10E 109.5
C8A C10A H10F 109.5
H10D C10A H10F 109.5
H10E C10A H10F 109.5
C8F C10F H10G 109.5
C8F C10F H10H 109.5
H10G C10F H10H 109.5
C8F C10F H10I 109.5
H10G C10F H10I 109.5
H10H C10F H10I 109.5
C11D C8D C9D 108.61(13)
C11D C8D C1D 109.46(12)
C9D C8D C1D 112.35(11)
C11D C8D C10D 109.60(14)
C9D C8D C10D 107.36(12)
C1D C8D C10D 109.41(11)
C14C C15C C16C 113.33(12)
C14C C15C H15C 108.9
C16C C15C H15C 108.9
C14C C15C H15D 108.9
C16C C15C H15D 108.9
H15C C15C H15D 107.7
C8A C11A H11D 109.5
C8A C11A H11E 109.5
H11D C11A H11E 109.5
C8A C11A H11F 109.5
H11D C11A H11F 109.5
H11E C11A H11F 109.5
C8C C11C H11G 109.5
C8C C11C H11H 109.5
H11G C11C H11H 109.5
C8C C11C H11I 109.5
H11G C11C H11I 109.5
H11H C11C H11I 109.5
C8C C9C H9C1 109.5
C8C C9C H9C2 109.5
H9C1 C9C H9C2 109.5
C8C C9C H9C3 109.5
H9C1 C9C H9C3 109.5
H9C2 C9C H9C3 109.5
C15F C16F H16A 109.5
C15F C16F H16B 109.5
H16A C16F H16B 109.5
C15F C16F H16C 109.5
H16A C16F H16C 109.5
H16B C16F H16C 109.5
C8B C11B H11J 109.5
C8B C11B H11K 109.5
H11J C11B H11K 109.5
C8B C11B H11L 109.5
H11J C11B H11L 109.5
H11K C11B H11L 109.5
C8B C9B H9B1 109.5
C8B C9B H9B2 109.5
H9B1 C9B H9B2 109.5
C8B C9B H9B3 109.5
H9B1 C9B H9B3 109.5
H9B2 C9B H9B3 109.5
C15C C16C H16D 109.5
C15C C16C H16E 109.5
H16D C16C H16E 109.5
C15C C16C H16F 109.5
H16D C16C H16F 109.5
H16E C16C H16F 109.5
C8D C9D H9D1 109.5
C8D C9D H9D2 109.5
H9D1 C9D H9D2 109.5
C8D C9D H9D3 109.5
H9D1 C9D H9D3 109.5
H9D2 C9D H9D3 109.5
C13E C8E C14E 107.0(5)
C9E C8E C11E 108.2(2)
C13E C8E C1E 113.3(3)
C9E C8E C1E 111.48(14)
C14E C8E C1E 109.7(4)
C11E C8E C1E 113.83(14)
C9E C8E C10E 109.1(3)
C11E C8E C10E 106.5(2)
C1E C8E C10E 107.54(15)
C13E C8E C15E 109.6(6)
C14E C8E C15E 114.6(6)
C1E C8E C15E 102.8(4)
C8D C10D H10J 109.5
C8D C10D H10K 109.5
H10J C10D H10K 109.5
C8D C10D H10L 109.5
H10J C10D H10L 109.5
H10K C10D H10L 109.5
C8B C10B H10M 109.5
C8B C10B H10N 109.5
H10M C10B H10N 109.5
C8B C10B H10O 109.5
H10M C10B H10O 109.5
H10N C10B H10O 109.5
C8D C11D H11M 109.5
C8D C11D H11N 109.5
H11M C11D H11N 109.5
C8D C11D H11O 109.5
H11M C11D H11O 109.5
H11N C11D H11O 109.5
C8E C9E H9E1 109.5
C8E C9E H9E2 109.5
H9E1 C9E H9E2 109.5
C8E C9E H9E3 109.5
H9E1 C9E H9E3 109.5
H9E2 C9E H9E3 109.5
C8E C10E H10P 109.5
C8E C10E H10Q 109.5
H10P C10E H10Q 109.5
C8E C10E H10R 109.5
H10P C10E H10R 109.5
H10Q C10E H10R 109.5
C8E C11E H11P 109.5
C8E C11E H11Q 109.5
H11P C11E H11Q 109.5
C8E C11E H11R 109.5
H11P C11E H11R 109.5
H11Q C11E H11R 109.5
C8E C13E H13E 109.5
C8E C13E H13F 109.5
H13E C13E H13F 109.5
C8E C13E H13G 109.5
H13E C13E H13G 109.5
H13F C13E H13G 109.5
C8E C14E H14E 109.5
C8E C14E H14F 109.5
H14E C14E H14F 109.5
C8E C14E H14G 109.5
H14E C14E H14G 109.5
H14F C14E H14G 109.5
C8E C15E H15E 109.5
C8E C15E H15F 109.5
H15E C15E H15F 109.5
C8E C15E H15G 109.5
H15E C15E H15G 109.5
H15F C15E H15G 109.5

loop_
_geom_bond_atom_site_label_1
_geom_bond_atom_site_label_2
_geom_bond_distance
O1F C4F 1.3879(14)
O1F C12F 1.4409(14)
O1A C4A 1.3910(13)
O1A C12A 1.4284(16)
O1E C4E 1.3827(13)
O1E C12E 1.4391(15)
O1D C4D 1.3898(13)
O1D C12D 1.4207(15)
O1C C4C 1.3872(13)
O1C C12C 1.4418(16)
O1B C4B 1.3809(14)
O1B C12B 1.4384(15)
C4A C3A 1.3981(16)
C4A C5A 1.4051(15)
C2C C1C 1.3880(17)
C2C C3C 1.3950(15)
C2C H2C 0.93
C3A C2A 1.3989(16)
C3A C7A 1.5320(15)
C2F C1F 1.3936(16)
C2F C3F 1.4025(16)
C2F H2F 0.93
C3C C4C 1.3981(15)
C3C C7C 1.5282(16)
C2A C1A 1.3964(16)
C2A H2A 0.93
C4C C5C 1.3953(16)
C5A C6A 1.3927(16)
C5A C7F 1.5248(16)
C4D C3D 1.3947(16)
C4D C5D 1.3984(17)
C3E C2E 1.3924(16)
C3E C4E 1.4027(16)
C3E C7E 1.5121(16)
C6A C1A 1.3938(16)
C6A H6A 0.93
C5B C6B 1.3981(16)
C5B C4B 1.3983(16)
C5B C7A 1.5106(17)
C5F C6F 1.3873(16)
C5F C4F 1.4039(15)
C5F C7E 1.5158(16)
C6D C1D 1.3999(16)
C6D C5D 1.4000(15)
C6D H6D 0.93
C7A H7A1 0.97
C7A H7A2 0.97
C3F C4F 1.3982(16)
C3F C7F 1.5320(15)
C1F C6F 1.3969(16)
C1F C8F 1.5342(16)
C4B C3B 1.3976(18)
C6F H6F 0.93
C5D C7C 1.5182(15)
C13F C14F 1.5302(16)
C13F C7F 1.5448(16)
C13F H13A 0.97
C13F H13B 0.97
C2E C1E 1.3960(17)
C2E H2E 0.93
C5C C6C 1.3958(16)
C5C C7B 1.5234(16)
C1D C2D 1.3908(17)
C1D C8D 1.5328(16)
C7C C13C 1.5404(17)
C7C H7C 0.98
C1A C8A 1.5357(16)
C4E C5E 1.3941(16)
C3D C2D 1.3947(16)
C3D C7D 1.5216(16)
C3B C2B 1.3930(17)
C3B C7B 1.5123(17)
C6C C1C 1.3938(16)
C6C H6C 0.93
C7F H7F 0.98
C5E C6E 1.3976(16)
C5E C7D 1.5071(16)
C7B H7B1 0.97
C7B H7B2 0.97
C2D H2D 0.93
C8A C9A 1.5281(19)
C8A C11A 1.5345(18)
C8A C10A 1.5367(17)
C7E H7E1 0.97
C7E H7E2 0.97
C6E C1E 1.3912(17)
C6E H6E 0.93
C12F H12A 0.96
C12F H12B 0.96
C12F H12C 0.96
C2B C1B 1.3945(17)
C2B H2B 0.93
C1C C8C 1.5331(16)
C12E H12D 0.96
C12E H12E 0.96
C12E H12F 0.96
C1B C6B 1.3968(17)
C1B C8B 1.5331(17)
C1E C8E 1.5320(17)
C14C C15C 1.5201(18)
C14C C13C 1.5278(16)
C14C H14A 0.97
C14C H14B 0.97
C6B H6B 0.93
C13C H13C 0.97
C13C H13D 0.97
C12C H12G 0.96
C12C H12H 0.96
C12C H12I 0.96
C7D H7D1 0.97
C7D H7D2 0.97
C8F C9F 1.5278(18)
C8F C11F 1.5372(17)
C8F C10F 1.5397(18)
C8B C9B 1.529(2)
C8B C10B 1.536(2)
C8B C11B 1.543(2)
C12B H12J 0.96
C12B H12K 0.96
C12B H12L 0.96
C14F C15F 1.5221(17)
C14F H14C 0.97
C14F H14D 0.97
C8C C9C 1.5225(18)
C8C C11C 1.5358(19)
C8C C10C 1.5371(18)
C9F H9F1 0.96
C9F H9F2 0.96
C9F H9F3 0.96
C12D H12M 0.96
C12D H12N 0.96
C12D H12O 0.96
C11F H11A 0.96
C11F H11B 0.96
C11F H11C 0.96
C10C H10A 0.96
C10C H10B 0.96
C10C H10C 0.96
C12A H12P 0.96
C12A H12Q 0.96
C12A H12R 0.96
C9A H9A1 0.96
C9A H9A2 0.96
C9A H9A3 0.96
C15F C16F 1.5263(19)
C15F H15A 0.97
C15F H15B 0.97
C10A H10D 0.96
C10A H10E 0.96
C10A H10F 0.96
C10F H10G 0.96
C10F H10H 0.96
C10F H10I 0.96
C8D C11D 1.516(2)
C8D C9D 1.5321(19)
C8D C10D 1.550(2)
C15C C16C 1.522(2)
C15C H15C 0.97
C15C H15D 0.97
C11A H11D 0.96
C11A H11E 0.96
C11A H11F 0.96
C11C H11G 0.96
C11C H11H 0.96
C11C H11I 0.96
C9C H9C1 0.96
C9C H9C2 0.96
C9C H9C3 0.96
C16F H16A 0.96
C16F H16B 0.96
C16F H16C 0.96
C11B H11J 0.96
C11B H11K 0.96
C11B H11L 0.96
C9B H9B1 0.96
C9B H9B2 0.96
C9B H9B3 0.96
C16C H16D 0.96
C16C H16E 0.96
C16C H16F 0.96
C9D H9D1 0.96
C9D H9D2 0.96
C9D H9D3 0.96
C8E C13E 1.481(8)
C8E C9E 1.495(3)
C8E C14E 1.498(10)
C8E C11E 1.505(3)
C8E C10E 1.536(3)
C8E C15E 1.541(11)
C10D H10J 0.96
C10D H10K 0.96
C10D H10L 0.96
C10B H10M 0.96
C10B H10N 0.96
C10B H10O 0.96
C11D H11M 0.96
C11D H11N 0.96
C11D H11O 0.96
C9E H9E1 0.96
C9E H9E2 0.96
C9E H9E3 0.96
C10E H10P 0.96
C10E H10Q 0.96
C10E H10R 0.96
C11E H11P 0.96
C11E H11Q 0.96
C11E H11R 0.96
C13E H13E 0.96
C13E H13F 0.96
C13E H13G 0.96
C14E H14E 0.96
C14E H14F 0.96
C14E H14G 0.96
C15E H15E 0.96
C15E H15F 0.96
C15E H15G 0.96
